data_7130935
loop_
_publ_author_name
'Zwanziger, Clara'
'do Pim, Walace D.'
'Kitos, Alexandros A.'
'Ovens, Jeffrey S.'
'Pallister, Peter J.'
'Murugesu, Muralee'

_publ_section_title
;
 A cationic fcu-lanthanide MOF enhances the uptake of iodine vapour at
 room temperature
;
_journal_name_full 'Chemical Communications'
_journal_paper_doi 10.1039/D2CC03299F
_journal_year 2022
_chemical_formula_moiety 'C60 H57 F8 N18 O18 Y6'
_chemical_formula_sum 'C60 H57 F8 N18 O18 Y6'
_chemical_formula_weight 2003.69
_space_group_crystal_system cubic
_space_group_IT_number 225
_space_group_name_Hall '-F 4 2 3'
_space_group_name_H-M_alt 'F m -3 m'
_atom_sites_solution_hydrogens geom
_atom_sites_solution_primary direct
_audit_update_record
;
2022-05-10 deposited with the CCDC.	2022-10-18 downloaded from the CCDC.
;
_cell_angle_alpha 90
_cell_angle_beta 90
_cell_angle_gamma 90
_cell_formula_units_Z 4
_cell_length_a 23.4208(7)
_cell_length_b 23.4208(7)
_cell_length_c 23.4208(7)
_cell_measurement_reflns_used 8023
_cell_measurement_temperature 208(2)
_cell_measurement_theta_max 36.20
_cell_measurement_theta_min 2.46
_cell_volume 12847.1(7)
_computing_cell_refinement 'Bruker SAINT'
_computing_data_collection 'Bruker APEX3'
_computing_data_reduction 'Bruker SAINT'
_computing_structure_refinement 'SHELXL-2018/3 (Sheldrick, 2018)'
_computing_structure_solution
; 
 SHELXT 2014/5 (Sheldrick, 2014)
;
_diffrn_ambient_temperature 208(2)
_diffrn_measured_fraction_theta_full 0.991
_diffrn_measured_fraction_theta_max 0.996
_diffrn_measurement_device_type 'Bruker APEX-II CCD'
_diffrn_measurement_method '\w and \phi scans'
_diffrn_radiation_monochromator graphite
_diffrn_radiation_type MoK\a
_diffrn_radiation_wavelength 0.71073
_diffrn_reflns_av_R_equivalents 0.0669
_diffrn_reflns_av_unetI/netI 0.0310
_diffrn_reflns_Laue_measured_fraction_full 0.991
_diffrn_reflns_Laue_measured_fraction_max 0.996
_diffrn_reflns_limit_h_max 39
_diffrn_reflns_limit_h_min -15
_diffrn_reflns_limit_k_max 26
_diffrn_reflns_limit_k_min -36
_diffrn_reflns_limit_l_max 35
_diffrn_reflns_limit_l_min -38
_diffrn_reflns_number 24771
_diffrn_reflns_point_group_measured_fraction_full 0.991
_diffrn_reflns_point_group_measured_fraction_max 0.996
_diffrn_reflns_theta_full 25.242
_diffrn_reflns_theta_max 36.419
_diffrn_reflns_theta_min 2.885
_exptl_absorpt_coefficient_mu 2.736
_exptl_absorpt_correction_T_max 0.7471
_exptl_absorpt_correction_T_min 0.6791
_exptl_absorpt_correction_type multi-scan
_exptl_absorpt_process_details SADABS
_exptl_crystal_colour colourless
_exptl_crystal_density_diffrn 1.036
_exptl_crystal_description block
_exptl_crystal_F_000 3972
_exptl_crystal_preparation 'Iodine and gas adsorption'
_exptl_crystal_size_max 0.32
_exptl_crystal_size_mid 0.206
_exptl_crystal_size_min 0.205
_refine_diff_density_max 0.537
_refine_diff_density_min -0.495
_refine_diff_density_rms 0.083
_refine_ls_extinction_method none
_refine_ls_goodness_of_fit_ref 1.077
_refine_ls_hydrogen_treatment constr
_refine_ls_matrix_type full
_refine_ls_number_parameters 97
_refine_ls_number_reflns 1607
_refine_ls_number_restraints 161
_refine_ls_restrained_S_all 1.041
_refine_ls_R_factor_all 0.0476
_refine_ls_R_factor_gt 0.0311
_refine_ls_shift/su_max 0.000
_refine_ls_shift/su_mean 0.000
_refine_ls_structure_factor_coef Fsqd
_refine_ls_weighting_details 'w=1/[\s^2^(Fo^2^)+(0.0451P)^2^+28.5950P] where P=(Fo^2^+2Fc^2^)/3'
_refine_ls_weighting_scheme calc
_refine_ls_wR_factor_gt 0.0837
_refine_ls_wR_factor_ref 0.0900
_reflns_Friedel_coverage 0.000
_reflns_number_gt 1301
_reflns_number_total 1607
_reflns_threshold_expression 'I > 2\s(I)'
_cod_data_source_file d2cc03299f2.cif
_cod_data_source_block K0817
_cod_original_cell_volume 12847.1(12)
_cod_database_code 7130935
_shelx_space_group_comment
;
The symmetry employed for this shelxl refinement is uniquely defined
by the following loop, which should always be used as a source of
symmetry information in preference to the above space-group names.
They are only intended as comments.
;
_shelx_shelxl_version_number 2018/3

loop_
_space_group_symop_operation_xyz
'x, y, z'
'-x, -y, z'
'-x, y, -z'
'x, -y, -z'
'z, x, y'
'z, -x, -y'
'-z, -x, y'
'-z, x, -y'
'y, z, x'
'-y, z, -x'
'y, -z, -x'
'-y, -z, x'
'y, x, -z'
'-y, -x, -z'
'y, -x, z'
'-y, x, z'
'x, z, -y'
'-x, z, y'
'-x, -z, -y'
'x, -z, y'
'z, y, -x'
'z, -y, x'
'-z, y, x'
'-z, -y, -x'
'x, y+1/2, z+1/2'
'-x, -y+1/2, z+1/2'
'-x, y+1/2, -z+1/2'
'x, -y+1/2, -z+1/2'
'z, x+1/2, y+1/2'
'z, -x+1/2, -y+1/2'
'-z, -x+1/2, y+1/2'
'-z, x+1/2, -y+1/2'
'y, z+1/2, x+1/2'
'-y, z+1/2, -x+1/2'
'y, -z+1/2, -x+1/2'
'-y, -z+1/2, x+1/2'
'y, x+1/2, -z+1/2'
'-y, -x+1/2, -z+1/2'
'y, -x+1/2, z+1/2'
'-y, x+1/2, z+1/2'
'x, z+1/2, -y+1/2'
'-x, z+1/2, y+1/2'
'-x, -z+1/2, -y+1/2'
'x, -z+1/2, y+1/2'
'z, y+1/2, -x+1/2'
'z, -y+1/2, x+1/2'
'-z, y+1/2, x+1/2'
'-z, -y+1/2, -x+1/2'
'x+1/2, y, z+1/2'
'-x+1/2, -y, z+1/2'
'-x+1/2, y, -z+1/2'
'x+1/2, -y, -z+1/2'
'z+1/2, x, y+1/2'
'z+1/2, -x, -y+1/2'
'-z+1/2, -x, y+1/2'
'-z+1/2, x, -y+1/2'
'y+1/2, z, x+1/2'
'-y+1/2, z, -x+1/2'
'y+1/2, -z, -x+1/2'
'-y+1/2, -z, x+1/2'
'y+1/2, x, -z+1/2'
'-y+1/2, -x, -z+1/2'
'y+1/2, -x, z+1/2'
'-y+1/2, x, z+1/2'
'x+1/2, z, -y+1/2'
'-x+1/2, z, y+1/2'
'-x+1/2, -z, -y+1/2'
'x+1/2, -z, y+1/2'
'z+1/2, y, -x+1/2'
'z+1/2, -y, x+1/2'
'-z+1/2, y, x+1/2'
'-z+1/2, -y, -x+1/2'
'x+1/2, y+1/2, z'
'-x+1/2, -y+1/2, z'
'-x+1/2, y+1/2, -z'
'x+1/2, -y+1/2, -z'
'z+1/2, x+1/2, y'
'z+1/2, -x+1/2, -y'
'-z+1/2, -x+1/2, y'
'-z+1/2, x+1/2, -y'
'y+1/2, z+1/2, x'
'-y+1/2, z+1/2, -x'
'y+1/2, -z+1/2, -x'
'-y+1/2, -z+1/2, x'
'y+1/2, x+1/2, -z'
'-y+1/2, -x+1/2, -z'
'y+1/2, -x+1/2, z'
'-y+1/2, x+1/2, z'
'x+1/2, z+1/2, -y'
'-x+1/2, z+1/2, y'
'-x+1/2, -z+1/2, -y'
'x+1/2, -z+1/2, y'
'z+1/2, y+1/2, -x'
'z+1/2, -y+1/2, x'
'-z+1/2, y+1/2, x'
'-z+1/2, -y+1/2, -x'
'-x, -y, -z'
'x, y, -z'
'x, -y, z'
'-x, y, z'
'-z, -x, -y'
'-z, x, y'
'z, x, -y'
'z, -x, y'
'-y, -z, -x'
'y, -z, x'
'-y, z, x'
'y, z, -x'
'-y, -x, z'
'y, x, z'
'-y, x, -z'
'y, -x, -z'
'-x, -z, y'
'x, -z, -y'
'x, z, y'
'-x, z, -y'
'-z, -y, x'
'-z, y, -x'
'z, -y, -x'
'z, y, x'
'-x, -y+1/2, -z+1/2'
'x, y+1/2, -z+1/2'
'x, -y+1/2, z+1/2'
'-x, y+1/2, z+1/2'
'-z, -x+1/2, -y+1/2'
'-z, x+1/2, y+1/2'
'z, x+1/2, -y+1/2'
'z, -x+1/2, y+1/2'
'-y, -z+1/2, -x+1/2'
'y, -z+1/2, x+1/2'
'-y, z+1/2, x+1/2'
'y, z+1/2, -x+1/2'
'-y, -x+1/2, z+1/2'
'y, x+1/2, z+1/2'
'-y, x+1/2, -z+1/2'
'y, -x+1/2, -z+1/2'
'-x, -z+1/2, y+1/2'
'x, -z+1/2, -y+1/2'
'x, z+1/2, y+1/2'
'-x, z+1/2, -y+1/2'
'-z, -y+1/2, x+1/2'
'-z, y+1/2, -x+1/2'
'z, -y+1/2, -x+1/2'
'z, y+1/2, x+1/2'
'-x+1/2, -y, -z+1/2'
'x+1/2, y, -z+1/2'
'x+1/2, -y, z+1/2'
'-x+1/2, y, z+1/2'
'-z+1/2, -x, -y+1/2'
'-z+1/2, x, y+1/2'
'z+1/2, x, -y+1/2'
'z+1/2, -x, y+1/2'
'-y+1/2, -z, -x+1/2'
'y+1/2, -z, x+1/2'
'-y+1/2, z, x+1/2'
'y+1/2, z, -x+1/2'
'-y+1/2, -x, z+1/2'
'y+1/2, x, z+1/2'
'-y+1/2, x, -z+1/2'
'y+1/2, -x, -z+1/2'
'-x+1/2, -z, y+1/2'
'x+1/2, -z, -y+1/2'
'x+1/2, z, y+1/2'
'-x+1/2, z, -y+1/2'
'-z+1/2, -y, x+1/2'
'-z+1/2, y, -x+1/2'
'z+1/2, -y, -x+1/2'
'z+1/2, y, x+1/2'
'-x+1/2, -y+1/2, -z'
'x+1/2, y+1/2, -z'
'x+1/2, -y+1/2, z'
'-x+1/2, y+1/2, z'
'-z+1/2, -x+1/2, -y'
'-z+1/2, x+1/2, y'
'z+1/2, x+1/2, -y'
'z+1/2, -x+1/2, y'
'-y+1/2, -z+1/2, -x'
'y+1/2, -z+1/2, x'
'-y+1/2, z+1/2, x'
'y+1/2, z+1/2, -x'
'-y+1/2, -x+1/2, z'
'y+1/2, x+1/2, z'
'-y+1/2, x+1/2, -z'
'y+1/2, -x+1/2, -z'
'-x+1/2, -z+1/2, y'
'x+1/2, -z+1/2, -y'
'x+1/2, z+1/2, y'
'-x+1/2, z+1/2, -y'
'-z+1/2, -y+1/2, x'
'-z+1/2, y+1/2, -x'
'z+1/2, -y+1/2, -x'
'z+1/2, y+1/2, x'

loop_
_atom_site_label
_atom_site_type_symbol
_atom_site_fract_x
_atom_site_fract_y
_atom_site_fract_z
_atom_site_U_iso_or_equiv
_atom_site_adp_type
_atom_site_occupancy
_atom_site_site_symmetry_order
_atom_site_calc_flag
_atom_site_refinement_flags_posn
_atom_site_refinement_flags_adp
_atom_site_refinement_flags_occupancy
_atom_site_disorder_assembly
_atom_site_disorder_group
Y1 Y 0.38302(2) 0.500000 0.500000 0.00817(8) Uani 1 8 d S T P . .
F1 F 0.44647(4) 0.55353(4) 0.44647(4) 0.0117(3) Uani 1 6 d S T P . .
O3 O 0.2822(2) 0.4861(8) 0.4937(8) 0.029(4) Uani 0.125 1 d D U P A -1
H3A H 0.273934 0.446977 0.490704 0.035 Uiso 0.125 1 calc R U P A -1
C7 C 0.2361(5) 0.5150(10) 0.4932(17) 0.029(4) Uani 0.0625 1 d D U P A -1
H7A H 0.235425 0.539062 0.458955 0.035 Uiso 0.0625 1 calc R U P A -1
H7B H 0.235322 0.540185 0.526579 0.035 Uiso 0.0625 1 calc R U P A -1
C8 C 0.1910(6) 0.4829(9) 0.4936(17) 0.025(6) Uani 0.0625 1 d D U P A -1
H8A H 0.198386 0.448407 0.471976 0.037 Uiso 0.0625 1 calc R U P A -1
H8B H 0.159312 0.503417 0.476582 0.037 Uiso 0.0625 1 calc R U P A -1
H8C H 0.181561 0.472945 0.532712 0.037 Uiso 0.0625 1 calc R U P A -1
N1 N 0.3537(3) 0.500000 0.3957(2) 0.0196(9) Uani 0.25 1 d S U P A -1
C6 C 0.30471(19) 0.500000 0.37009(18) 0.0282(10) Uani 0.25 1 d S . P A -1
H6 H 0.268934 0.500000 0.388274 0.034 Uiso 0.25 1 calc R U P A -1
N2 N 0.31318(7) 0.500000 0.31318(7) 0.0275(6) Uani 0.125 1 d S . P A -1
O1 O 0.3427(2) 0.500000 0.41026(19) 0.0240(8) Uani 0.25 1 d S U P A -2
C1 C 0.23070(16) 0.500000 0.23070(16) 0.0299(14) Uani 0.125 1 d DS U P A -2
C2 C 0.2174(4) 0.5162(3) 0.2858(4) 0.0416(18) Uani 0.25 1 d D U P A -2
H2 H 0.179886 0.527356 0.294803 0.050 Uiso 0.25 1 calc R U P A -2
C3 C 0.2587(2) 0.5160(3) 0.3278(3) 0.0383(19) Uani 0.25 1 d D U P A -2
H3 H 0.249777 0.526655 0.365431 0.046 Uiso 0.25 1 calc R U P A -2
C4 C 0.31318(7) 0.500000 0.31318(7) 0.0275(6) Uani 0.125 1 d DS U P A -2
C5 C 0.35962(17) 0.500000 0.35962(17) 0.0235(8) Uani 0.125 1 d S U P A -2

loop_
_atom_site_aniso_label
_atom_site_aniso_U_11
_atom_site_aniso_U_22
_atom_site_aniso_U_33
_atom_site_aniso_U_23
_atom_site_aniso_U_13
_atom_site_aniso_U_12
Y1 0.00687(14) 0.00881(10) 0.00881(10) 0.000 0.000 0.000
F1 0.0117(3) 0.0117(3) 0.0117(3) -0.0019(3) 0.0019(3) -0.0019(3)
O3 0.027(2) 0.039(6) 0.022(8) 0.020(5) -0.002(3) -0.004(2)
C7 0.023(3) 0.038(6) 0.026(8) 0.006(5) -0.010(4) -0.007(3)
C8 0.016(4) 0.036(7) 0.022(15) 0.008(8) -0.010(6) -0.002(4)
N1 0.0135(18) 0.033(2) 0.013(2) 0.000(10) -0.0049(13) -0.002(10)
C6 0.0161(15) 0.053(3) 0.0156(15) 0.000(7) -0.0075(11) -0.002(10)
N2 0.018(2) 0.0497(18) 0.0146(18) -0.001(7) -0.0085(8) 0.001(4)
O1 0.021(2) 0.0371(17) 0.0142(19) 0.000(8) -0.0088(12) -0.001(7)
C1 0.016(4) 0.055(4) 0.018(4) -0.007(5) -0.0104(19) 0.002(8)
C2 0.023(3) 0.083(5) 0.020(3) -0.014(3) -0.0129(14) 0.012(3)
C3 0.0196(19) 0.075(5) 0.020(2) -0.007(3) -0.0112(15) 0.007(3)
C4 0.018(2) 0.0497(18) 0.0146(18) -0.001(7) -0.0085(8) 0.001(4)
C5 0.020(2) 0.0360(18) 0.0139(19) 0.000(8) -0.0094(12) -0.001(7)

loop_
_atom_type_symbol
_atom_type_description
_atom_type_scat_dispersion_real
_atom_type_scat_dispersion_imag
_atom_type_scat_source
C C 0.0033 0.0016 'International Tables Vol C Tables 4.2.6.8 and 6.1.1.4'
Y Y -2.7962 3.5667 'International Tables Vol C Tables 4.2.6.8 and 6.1.1.4'
N N 0.0061 0.0033 'International Tables Vol C Tables 4.2.6.8 and 6.1.1.4'
O O 0.0106 0.0060 'International Tables Vol C Tables 4.2.6.8 and 6.1.1.4'
H H 0.0000 0.0000 'International Tables Vol C Tables 4.2.6.8 and 6.1.1.4'
F F 0.0171 0.0103 'International Tables Vol C Tables 4.2.6.8 and 6.1.1.4'

loop_
_geom_angle_atom_site_label_1
_geom_angle_atom_site_label_2
_geom_angle_atom_site_label_3
_geom_angle
_geom_angle_site_symmetry_1
_geom_angle_site_symmetry_3
_geom_angle_publ_flag
O1 Y1 F1 139.25(6) . 4_566 ?
F1 Y1 F1 65.63(5) 98_556 4_566 ?
O1 Y1 F1 76.64(10) . . ?
F1 Y1 F1 65.63(5) 98_556 . ?
F1 Y1 F1 100.06(9) 4_566 . ?
F1 Y1 F1 100.06(9) 98_556 99_565 ?
F1 Y1 F1 65.63(5) 4_566 99_565 ?
F1 Y1 F1 65.63(5) . 99_565 ?
F1 Y1 O3 137.9(4) 98_556 . ?
F1 Y1 O3 126.5(5) 4_566 . ?
F1 Y1 O3 132.5(5) . . ?
F1 Y1 O3 121.9(4) 99_565 . ?
F1 Y1 N1 134.09(8) 98_556 . ?
F1 Y1 N1 134.09(8) 4_566 . ?
F1 Y1 N1 69.66(10) . . ?
F1 Y1 N1 69.66(10) 99_565 . ?
O3 Y1 N1 70.9(5) . . ?
O1 Y1 Y1 106.85(8) . 101_666 ?
F1 Y1 Y1 33.131(18) 98_556 101_666 ?
F1 Y1 Y1 85.93(4) 4_566 101_666 ?
F1 Y1 Y1 33.131(18) . 101_666 ?
F1 Y1 Y1 85.93(4) 99_565 101_666 ?
O3 Y1 Y1 142.7(5) . 101_666 ?
N1 Y1 Y1 101.05(9) . 101_666 ?
F1 Y1 Y1 33.131(17) 98_556 105_666 ?
F1 Y1 Y1 33.131(18) 4_566 105_666 ?
F1 Y1 Y1 85.93(4) . 105_666 ?
F1 Y1 Y1 85.93(4) 99_565 105_666 ?
O3 Y1 Y1 138.0(5) . 105_666 ?
N1 Y1 Y1 150.72(12) . 105_666 ?
Y1 Y1 Y1 60.0 101_666 105_666 ?
O1 Y1 Y1 69.19(11) . 9 ?
F1 Y1 Y1 85.93(4) 98_556 9 ?
F1 Y1 Y1 85.93(4) 4_566 9 ?
F1 Y1 Y1 33.131(18) . 9 ?
F1 Y1 Y1 33.131(18) 99_565 9 ?
O3 Y1 Y1 131.0(5) . 9 ?
N1 Y1 Y1 60.73(12) . 9 ?
Y1 Y1 Y1 60.0 101_666 9 ?
Y1 Y1 Y1 90.0 105_666 9 ?
O1 Y1 Y1 106.85(8) . 5 ?
F1 Y1 Y1 85.93(4) 98_556 5 ?
F1 Y1 Y1 33.131(18) 4_566 5 ?
F1 Y1 Y1 85.93(4) . 5 ?
F1 Y1 Y1 33.131(18) 99_565 5 ?
O3 Y1 Y1 127.1(4) . 5 ?
N1 Y1 Y1 101.05(9) . 5 ?
Y1 Y1 Y1 90.0 101_666 5 ?
Y1 Y1 Y1 60.000(1) 105_666 5 ?
Y1 Y1 Y1 60.000(1) 9 5 ?
Y1 F1 Y1 113.74(3) 101_666 9 ?
Y1 F1 Y1 113.74(3) 101_666 . ?
Y1 F1 Y1 113.74(3) 9 . ?
C7 O3 Y1 140.0(14) . . ?
C7 O3 H3A 110.0 . . ?
Y1 O3 H3A 110.0 . . ?
O3 C7 C8 112.5(18) . . ?
O3 C7 H7A 109.1 . . ?
C8 C7 H7A 109.1 . . ?
O3 C7 H7B 109.1 . . ?
C8 C7 H7B 109.1 . . ?
H7A C7 H7B 107.8 . . ?
C7 C8 H8A 109.5 . . ?
C7 C8 H8B 109.5 . . ?
H8A C8 H8B 109.5 . . ?
C7 C8 H8C 109.5 . . ?
H8A C8 H8C 109.5 . . ?
H8B C8 H8C 109.5 . . ?
C6 N1 Y1 133.4(3) . . ?
N1 C6 N2 109.2(4) . . ?
N1 C6 H6 125.4 . . ?
N2 C6 H6 125.4 . . ?
C5 O1 Y1 137.3(4) . . ?
C3 C2 C1 120.4(7) . . ?
C3 C2 H2 119.8 . . ?
C1 C2 H2 119.8 . . ?
C4 C3 C2 118.4(5) . . ?
C4 C3 H3 120.8 . . ?
C2 C3 H3 120.8 . . ?
C3 C4 C5 118.8(3) . . ?
O1 C5 C4 116.5(3) . . ?

loop_
_geom_bond_atom_site_label_1
_geom_bond_atom_site_label_2
_geom_bond_distance
_geom_bond_site_symmetry_2
_geom_bond_publ_flag
Y1 O1 2.304(5) . ?
Y1 F1 2.3134(5) 98_556 ?
Y1 F1 2.3134(5) 4_566 ?
Y1 F1 2.3134(5) . ?
Y1 F1 2.3134(5) 99_565 ?
Y1 O3 2.388(6) . ?
Y1 N1 2.537(6) . ?
Y1 Y1 3.8745(4) 101_666 ?
Y1 Y1 3.8745(4) 105_666 ?
Y1 Y1 3.8745(4) 9 ?
Y1 Y1 3.8745(4) 5 ?
O3 C7 1.274(15) . ?
O3 H3A 0.9400 . ?
C7 C8 1.296(15) . ?
C7 H7A 0.9800 . ?
C7 H7B 0.9800 . ?
C8 H8A 0.9700 . ?
C8 H8B 0.9700 . ?
C8 H8C 0.9700 . ?
N1 C6 1.294(8) . ?
C6 N2 1.347(5) . ?
C6 H6 0.9400 . ?
O1 C5 1.250(4) . ?
C1 C2 1.381(7) . ?
C2 C3 1.379(13) . ?
C2 H2 0.9400 . ?
C3 C4 1.374(6) . ?
C3 H3 0.9400 . ?
C4 C5 1.538(6) . ?

loop_
_geom_torsion_atom_site_label_1
_geom_torsion_atom_site_label_2
_geom_torsion_atom_site_label_3
_geom_torsion_atom_site_label_4
_geom_torsion
_geom_torsion_site_symmetry_1
_geom_torsion_site_symmetry_2
_geom_torsion_site_symmetry_3
_geom_torsion_site_symmetry_4
_geom_torsion_publ_flag
Y1 O3 C7 C8 -174(2) . . . . ?
Y1 N1 C6 N2 180.000(1) . . . . ?
C1 C2 C3 C4 0.6(10) . . . . ?
C2 C3 C4 C5 179.7(5) . . . . ?
Y1 O1 C5 C4 180.000(1) . . . . ?
C3 C4 C5 O1 18.2(4) . . . . ?
